data_2215024
loop_
_publ_author_name
'Jasinski, Jerry P.'
'Jasinski, John M.'
'Crosby, Daniel J.'

_publ_section_title
10-Acetyl-2,3,6,7-tetrahydro-1<i>H</i>,5<i>H</i>,11<i>H</i>-1-benzopyrano[6,7,8-<i>ij</i>]quinolizin-11-one
_journal_coeditor_code BT2474
_journal_issue 9
_journal_name_full 'Acta Crystallographica Section E'
_journal_page_first o3848
_journal_page_last o3849
_journal_paper_doi 10.1107/S1600536807039621
_journal_volume 63
_journal_year 2007
_chemical_formula_iupac 'C17 H17 N O3'
_chemical_formula_moiety 'C17 H17 N O3'
_chemical_formula_sum 'C17 H17 N O3'
_chemical_formula_weight 283.32
_chemical_name_systematic 10-Acetyl-2,3,6,7-tetrahydro-1H,5H,11H-1-benzopyrano[6,7,8-ij]quinolizin-11-one
_space_group_IT_number 15
_symmetry_cell_setting monoclinic
_symmetry_space_group_name_Hall '-C 2yc'
_symmetry_space_group_name_H-M 'C 1 2/c 1'
_atom_sites_solution_hydrogens geom
_atom_sites_solution_primary direct
_atom_sites_solution_secondary difmap
_cell_angle_alpha 90.00
_cell_angle_beta 110.46400(10)
_cell_angle_gamma 90.00
_cell_formula_units_Z 32
_cell_length_a 29.6874(8)
_cell_length_b 16.7851(5)
_cell_length_c 23.3089(6)
_cell_measurement_reflns_used 6523
_cell_measurement_temperature 100
_cell_measurement_theta_max 28.25
_cell_measurement_theta_min 2.63
_cell_volume 10882.0(5)
_computing_cell_refinement 'APEX2 (Bruker, 2006)'
_computing_data_collection 'APEX2 (Bruker, 2006)'
_computing_data_reduction 'APEX2 (Bruker, 2006)'
_computing_molecular_graphics 'SHELXTL (Bruker, 2000)'
_computing_publication_material 'WinGX (Farrugia, 1997)'
_computing_structure_refinement 'SHELXL97 (Sheldrick, 1997)'
_computing_structure_solution 'SHELXS97 (Sheldrick, 1990)'
_diffrn_ambient_temperature 100
_diffrn_measured_fraction_theta_full 1.000
_diffrn_measured_fraction_theta_max 1.000
_diffrn_measurement_device_type 'Bruker APEX II CCD area-detector'
_diffrn_measurement_method '\f and \w'
_diffrn_radiation_monochromator graphite
_diffrn_radiation_source 'fine-focus sealed tube'
_diffrn_radiation_type MoK\a
_diffrn_radiation_wavelength 0.71073
_diffrn_reflns_av_R_equivalents 0.0702
_diffrn_reflns_av_sigmaI/netI 0.0438
_diffrn_reflns_limit_h_max 35
_diffrn_reflns_limit_h_min -33
_diffrn_reflns_limit_k_max 19
_diffrn_reflns_limit_k_min -19
_diffrn_reflns_limit_l_max 27
_diffrn_reflns_limit_l_min -27
_diffrn_reflns_number 60969
_diffrn_reflns_theta_full 25.00
_diffrn_reflns_theta_max 25.00
_diffrn_reflns_theta_min 1.55
_diffrn_standards_decay_% 0
_diffrn_standards_number 0
_exptl_absorpt_coefficient_mu 0.095
_exptl_absorpt_correction_T_max 0.9840
_exptl_absorpt_correction_T_min 0.9775
_exptl_absorpt_correction_type multi-scan
_exptl_absorpt_process_details '(SADABS; Sheldrick, 2003)'
_exptl_crystal_colour colorless
_exptl_crystal_density_diffrn 1.383
_exptl_crystal_density_method 'not measured'
_exptl_crystal_description prism
_exptl_crystal_F_000 4800
_exptl_crystal_size_max 0.24
_exptl_crystal_size_mid 0.18
_exptl_crystal_size_min 0.17
_refine_diff_density_max 0.596
_refine_diff_density_min -0.254
_refine_ls_extinction_method none
_refine_ls_goodness_of_fit_ref 1.081
_refine_ls_hydrogen_treatment constr
_refine_ls_matrix_type full
_refine_ls_number_parameters 829
_refine_ls_number_reflns 9577
_refine_ls_number_restraints 0
_refine_ls_restrained_S_all 1.081
_refine_ls_R_factor_all 0.1019
_refine_ls_R_factor_gt 0.0514
_refine_ls_shift/su_max 0.001
_refine_ls_shift/su_mean 0.000
_refine_ls_structure_factor_coef Fsqd
_refine_ls_weighting_details 'calc w=1/[\s^2^(Fo^2^)+(0.0825P)^2^] where P=(Fo^2^+2Fc^2^)/3'
_refine_ls_weighting_scheme calc
_refine_ls_wR_factor_gt 0.1300
_refine_ls_wR_factor_ref 0.1626
_reflns_number_gt 5127
_reflns_number_total 9577
_reflns_threshold_expression I>2\s(I)
_cod_data_source_file bt2474.cif
_cod_data_source_block I
_cod_original_sg_symbol_H-M C2/c
_cod_database_code 2215024
_cod_database_fobs_code 2215024

loop_
_symmetry_equiv_pos_as_xyz
'x, y, z'
'-x, y, -z+1/2'
'x+1/2, y+1/2, z'
'-x+1/2, y+1/2, -z+1/2'
'-x, -y, -z'
'x, -y, z-1/2'
'-x+1/2, -y+1/2, -z'
'x+1/2, -y+1/2, z-1/2'

loop_
_atom_site_type_symbol
_atom_site_label
_atom_site_fract_x
_atom_site_fract_y
_atom_site_fract_z
_atom_site_U_iso_or_equiv
_atom_site_adp_type
_atom_site_calc_flag
_atom_site_refinement_flags
_atom_site_occupancy
C C1A 0.86253(9) 0.48634(15) -0.04969(12) 0.0181(6) Uani d . 1
O O1A 0.82826(6) 0.53135(11) -0.06384(9) 0.0293(5) Uani d . 1
O O2A 0.89908(6) 0.50559(10) 0.00535(8) 0.0177(4) Uani d . 1
C C2A 0.94247(9) 0.46585(16) 0.02683(12) 0.0145(6) Uani d . 1
C C3A 0.97562(9) 0.49217(15) 0.08114(11) 0.0161(6) Uani d . 1
C C4A 0.96476(9) 0.56010(16) 0.11640(12) 0.0211(6) Uani d . 1
H H4A 0.9477 0.5397 0.1430 0.062(11) Uiso calc R 1
H H4B 0.9436 0.5990 0.0875 0.027(8) Uiso calc R 1
C C5A 1.01113(10) 0.60111(17) 0.15547(14) 0.0287(7) Uani d . 1
H H5A 1.0250 0.6303 0.1286 0.045(11) Uiso calc R 1
H H5B 1.0040 0.6402 0.1829 0.041(9) Uiso calc R 1
C C6A 1.04724(11) 0.54078(19) 0.19341(14) 0.0279(8) Uani d . 1
H H6A 1.0784 0.5678 0.2138 0.049(10) Uiso calc R 1
H H6B 1.0360 0.5197 0.2258 0.048(11) Uiso calc R 1
N N1A 1.05443(9) 0.47440(16) 0.15706(11) 0.0168(6) Uani d . 1
C C7A 1.09979(9) 0.43148(16) 0.18500(13) 0.0236(7) Uani d . 1
H H7A 1.1081 0.4307 0.2300 0.038(9) Uiso calc R 1
H H7B 1.1257 0.4603 0.1760 0.030(8) Uiso calc R 1
C C8A 1.09734(11) 0.34637(19) 0.16177(14) 0.0220(8) Uani d . 1
H H8A 1.1298 0.3221 0.1772 0.023(7) Uiso calc R 1
H H8B 1.0758 0.3144 0.1770 0.024(8) Uiso calc R 1
C C9A 1.07847(10) 0.3464(2) 0.09245(14) 0.0178(7) Uani d . 1
H H9A 1.1016 0.3740 0.0773 0.022(7) Uiso calc R 1
H H9B 1.0750 0.2908 0.0772 0.015(7) Uiso calc R 1
C C10A 1.03044(9) 0.38793(15) 0.06866(12) 0.0171(6) Uani d . 1
C C11A 1.02053(9) 0.45266(15) 0.10281(12) 0.0160(6) Uani d . 1
C C12A 0.99542(9) 0.36300(15) 0.01624(12) 0.0172(6) Uani d . 1
H H12A 1.0016 0.3188 -0.0054 0.018(7) Uiso calc R 1
C C13A 0.95006(10) 0.40107(17) -0.00692(13) 0.0155(7) Uani d . 1
C C14A 0.91318(9) 0.37836(15) -0.06029(12) 0.0174(6) Uani d . 1
H H14A 0.9181 0.3335 -0.0822 0.023(7) Uiso calc R 1
C C15A 0.87001(9) 0.41787(15) -0.08270(12) 0.0166(6) Uani d . 1
C C16A 0.83342(11) 0.39017(19) -0.14014(14) 0.0161(7) Uani d . 1
O O3A 0.84256(7) 0.33284(14) -0.16681(10) 0.0237(6) Uani d . 1
C C17A 0.78566(9) 0.43212(17) -0.16712(13) 0.0239(7) Uani d . 1
H H17A 0.7641 0.4002 -0.2008 0.024(7) Uiso calc R 1
H H17B 0.7905 0.4845 -0.1826 0.042(10) Uiso calc R 1
H H17C 0.7713 0.4389 -0.1355 0.043(9) Uiso calc R 1
C C1B 0.11370(9) 0.26290(15) 0.45055(12) 0.0183(6) Uani d . 1
O O1B 0.07960(7) 0.21787(11) 0.43609(9) 0.0292(5) Uani d . 1
O O2B 0.14987(6) 0.24414(10) 0.50562(8) 0.0180(4) Uani d . 1
C C2B 0.19319(10) 0.28407(16) 0.52708(13) 0.0155(6) Uani d . 1
C C3B 0.22630(9) 0.25714(15) 0.58141(12) 0.0154(6) Uani d . 1
C C4B 0.21540(9) 0.18841(16) 0.61643(12) 0.0203(6) Uani d . 1
H H4C 0.1941 0.1498 0.5873 0.031(8) Uiso calc R 1
H H4D 0.1984 0.2084 0.6432 0.030(8) Uiso calc R 1
C C5B 0.26158(10) 0.14711(16) 0.65505(13) 0.0239(7) Uani d . 1
H H5C 0.2544 0.1076 0.6822 0.024(7) Uiso calc R 1
H H5D 0.2753 0.1182 0.6279 0.023(8) Uiso calc R 1
C C6B 0.29781(11) 0.20628(19) 0.69328(14) 0.0267(8) Uani d . 1
H H6C 0.2871 0.2262 0.7264 0.035(9) Uiso calc R 1
H H6D 0.3290 0.1790 0.7127 0.033(8) Uiso calc R 1
N N1B 0.30471(9) 0.27432(16) 0.65762(11) 0.0179(6) Uani d . 1
C C7B 0.35028(9) 0.31734(16) 0.68639(13) 0.0231(6) Uani d . 1
H H7C 0.3763 0.2890 0.6774 0.024(7) Uiso calc R 1
H H7D 0.3584 0.3174 0.7314 0.041(9) Uiso calc R 1
C C8B 0.34788(11) 0.4027(2) 0.66400(14) 0.0223(8) Uani d . 1
H H8C 0.3261 0.4342 0.6792 0.029(8) Uiso calc R 1
H H8D 0.3803 0.4271 0.6799 0.029(8) Uiso calc R 1
C C9B 0.32941(10) 0.4034(2) 0.59472(14) 0.0195(8) Uani d . 1
H H9C 0.3527 0.3760 0.5798 0.014(7) Uiso calc R 1
H H9D 0.3261 0.4591 0.5798 0.037(9) Uiso calc R 1
C C10B 0.28118(9) 0.36194(15) 0.56986(12) 0.0167(6) Uani d . 1
C C11B 0.27137(9) 0.29707(15) 0.60385(12) 0.0164(6) Uani d . 1
C C12B 0.24623(9) 0.38724(15) 0.51737(12) 0.0173(6) Uani d . 1
H H12B 0.2525 0.4318 0.4961 0.019(7) Uiso calc R 1
C C13B 0.20109(10) 0.34902(17) 0.49384(13) 0.0169(7) Uani d . 1
C C14B 0.16408(9) 0.37156(15) 0.44012(12) 0.0173(6) Uani d . 1
H H14B 0.1689 0.4165 0.4181 0.019(7) Uiso calc R 1
C C15B 0.12110(9) 0.33144(15) 0.41786(12) 0.0185(6) Uani d . 1
C C16B 0.08427(11) 0.3592(2) 0.35943(14) 0.0194(8) Uani d . 1
O O3B 0.09384(8) 0.41360(14) 0.33067(10) 0.0267(6) Uani d . 1
C C17B 0.03597(10) 0.31972(17) 0.33530(13) 0.0251(7) Uani d . 1
H H17D 0.0242 0.3101 0.3691 0.029(8) Uiso calc R 1
H H17E 0.0388 0.2689 0.3162 0.027(9) Uiso calc R 1
H H17F 0.0133 0.3544 0.3049 0.044(9) Uiso calc R 1
C C1C 0.19562(9) 0.92745(16) 0.55231(12) 0.0169(6) Uani d . 1
O O1C 0.20649(7) 0.99583(11) 0.56698(8) 0.0242(5) Uani d . 1
O O2C 0.20187(6) 0.90352(11) 0.49804(8) 0.0176(4) Uani d . 1
C C2C 0.19387(9) 0.82699(16) 0.47556(13) 0.0135(6) Uani d . 1
C C3C 0.20219(9) 0.81210(15) 0.42181(12) 0.0157(6) Uani d . 1
C C4C 0.21869(10) 0.87708(16) 0.38877(12) 0.0205(6) Uani d . 1
H H4E 0.2541 0.8828 0.4070 0.021(7) Uiso calc R 1
H H4F 0.2040 0.9284 0.3936 0.029(8) Uiso calc R 1
C C5C 0.20459(11) 0.85758(18) 0.32132(13) 0.0269(7) Uani d . 1
H H5E 0.1693 0.8631 0.3013 0.031(8) Uiso calc R 1
H H5F 0.2201 0.8959 0.3018 0.045(9) Uiso calc R 1
C C6C 0.21928(11) 0.77443(19) 0.31194(14) 0.0242(7) Uani d . 1
H H6E 0.2076 0.7622 0.2676 0.020(8) Uiso calc R 1
H H6F 0.2548 0.7707 0.3275 0.032(8) Uiso calc R 1
N N1C 0.19976(9) 0.71595(16) 0.34359(11) 0.0180(6) Uani d . 1
C C7C 0.19415(10) 0.63494(16) 0.31891(13) 0.0233(6) Uani d . 1
H H7E 0.2256 0.6074 0.3340 0.030(8) Uiso calc R 1
H H7F 0.1835 0.6374 0.2737 0.023(7) Uiso calc R 1
C C8C 0.15780(11) 0.5877(2) 0.33744(14) 0.0232(8) Uani d . 1
H H8E 0.1563 0.5323 0.3224 0.028(8) Uiso calc R 1
H H8F 0.1255 0.6119 0.3190 0.028(8) Uiso calc R 1
C C9C 0.17271(11) 0.58799(19) 0.40678(14) 0.0186(8) Uani d . 1
H H9E 0.1477 0.5613 0.4189 0.022(7) Uiso calc R 1
H H9F 0.2031 0.5580 0.4249 0.017(7) Uiso calc R 1
C C10C 0.17952(9) 0.67196(15) 0.43084(12) 0.0172(6) Uani d . 1
C C11C 0.19435(8) 0.73313(15) 0.39824(11) 0.0157(6) Uani d . 1
C C12C 0.17093(9) 0.69114(15) 0.48301(11) 0.0162(6) Uani d . 1
H H12C 0.1599 0.6510 0.5036 0.027(8) Uiso calc R 1
C C13C 0.17802(9) 0.76872(17) 0.50708(13) 0.0147(6) Uani d . 1
C C14C 0.17005(9) 0.79158(15) 0.56072(11) 0.0167(6) Uani d . 1
H H14C 0.1587 0.7526 0.5819 0.016(7) Uiso calc R 1
C C15C 0.17788(9) 0.86735(15) 0.58401(12) 0.0163(6) Uani d . 1
C C16C 0.16927(10) 0.8852(2) 0.64185(14) 0.0166(7) Uani d . 1
O O3C 0.15682(8) 0.83118(14) 0.66819(10) 0.0293(6) Uani d . 1
C C17C 0.17655(10) 0.96703(16) 0.66879(12) 0.0221(6) Uani d . 1
H H17G 0.1656 0.9686 0.7039 0.019(7) Uiso calc R 1
H H17H 0.1580 1.0054 0.6378 0.028(8) Uiso calc R 1
H H17I 0.2108 0.9808 0.6823 0.031(9) Uiso calc R 1
C C1D 0.05356(9) 0.82343(15) 0.45000(12) 0.0156(6) Uani d . 1
O O1D 0.04216(7) 0.75545(11) 0.43507(9) 0.0238(5) Uani d . 1
O O2D 0.04696(6) 0.84777(11) 0.50384(8) 0.0173(4) Uani d . 1
C C2D 0.05539(9) 0.92410(16) 0.52645(13) 0.0144(6) Uani d . 1
C C3D 0.04677(9) 0.93951(15) 0.58010(12) 0.0164(6) Uani d . 1
C C4D 0.02934(10) 0.87487(16) 0.61212(12) 0.0209(6) Uani d . 1
H H4G 0.0439 0.8234 0.6075 0.019(7) Uiso calc R 1
H H4H -0.0060 0.8697 0.5931 0.032(8) Uiso calc R 1
C C5D 0.04274(11) 0.89429(17) 0.67948(13) 0.0253(7) Uani d . 1
H H5G 0.0264 0.8566 0.6984 0.041(9) Uiso calc R 1
H H5H 0.0779 0.8878 0.7002 0.028(8) Uiso calc R 1
C C6D 0.02859(11) 0.97813(18) 0.68830(14) 0.0239(7) Uani d . 1
H H6G -0.0069 0.9828 0.6718 0.038(9) Uiso calc R 1
H H6H 0.0396 0.9904 0.7326 0.036(9) Uiso calc R 1
N N1D 0.04937(9) 1.03572(16) 0.65767(11) 0.0181(6) Uani d . 1
C C7D 0.05565(10) 1.11663(16) 0.68283(13) 0.0233(7) Uani d . 1
H H7G 0.0657 1.1139 0.7280 0.027(8) Uiso calc R 1
H H7H 0.0246 1.1452 0.6673 0.036(9) Uiso calc R 1
C C8D 0.09298(11) 1.1625(2) 0.66545(14) 0.0220(8) Uani d . 1
H H8G 0.0950 1.2179 0.6807 0.033(8) Uiso calc R 1
H H8H 0.1249 1.1373 0.6844 0.023(8) Uiso calc R 1
C C9D 0.07894(11) 1.16259(19) 0.59634(14) 0.0177(7) Uani d . 1
H H9G 0.0491 1.1938 0.5779 0.037(9) Uiso calc R 1
H H9H 0.1046 1.1883 0.5850 0.026(8) Uiso calc R 1
C C10D 0.07115(9) 1.07886(15) 0.57157(12) 0.0160(6) Uani d . 1
C C11D 0.05522(8) 1.01819(15) 0.60354(11) 0.0151(6) Uani d . 1
C C12D 0.07993(8) 1.05915(15) 0.51995(11) 0.0158(6) Uani d . 1
H H12D 0.0915 1.0991 0.4997 0.011(6) Uiso calc R 1
C C13D 0.07251(10) 0.98180(17) 0.49536(13) 0.0161(6) Uani d . 1
C C14D 0.08076(9) 0.95862(15) 0.44224(11) 0.0155(6) Uani d . 1
H H14D 0.0928 0.9971 0.4213 0.016(7) Uiso calc R 1
C C15D 0.07227(9) 0.88257(15) 0.41891(12) 0.0171(6) Uani d . 1
C C16D 0.08162(10) 0.8646(2) 0.36167(14) 0.0152(7) Uani d . 1
O O3D 0.09468(8) 0.91850(13) 0.33578(10) 0.0226(6) Uani d . 1
C C17D 0.07449(10) 0.78164(15) 0.33540(12) 0.0215(6) Uani d . 1
H H17J 0.0893 0.7775 0.3039 0.017(7) Uiso calc R 1
H H17K 0.0400 0.7703 0.3171 0.026(9) Uiso calc R 1
H H17L 0.0896 0.7431 0.3681 0.032(8) Uiso calc R 1

loop_
_atom_site_aniso_label
_atom_site_aniso_U_11
_atom_site_aniso_U_22
_atom_site_aniso_U_33
_atom_site_aniso_U_12
_atom_site_aniso_U_13
_atom_site_aniso_U_23
C1A 0.0144(14) 0.0181(14) 0.0199(15) 0.0002(12) 0.0038(12) -0.0006(12)
O1A 0.0185(11) 0.0242(11) 0.0366(13) 0.0096(9) -0.0011(9) -0.0076(9)
O2A 0.0155(10) 0.0161(10) 0.0192(10) 0.0038(8) 0.0032(8) -0.0017(8)
C2A 0.0138(15) 0.0132(15) 0.0192(16) 0.0017(12) 0.0092(13) 0.0033(12)
C3A 0.0187(14) 0.0136(14) 0.0165(14) 0.0002(11) 0.0069(12) 0.0011(11)
C4A 0.0209(15) 0.0166(14) 0.0235(16) 0.0009(12) 0.0050(13) -0.0056(12)
C5A 0.0318(18) 0.0244(17) 0.0279(18) 0.0047(14) 0.0079(15) -0.0087(14)
C6A 0.0292(19) 0.0250(19) 0.0221(17) 0.0073(15) -0.0003(15) -0.0063(14)
N1A 0.0141(13) 0.0197(15) 0.0125(14) 0.0028(11) -0.0006(11) -0.0005(11)
C7A 0.0195(15) 0.0270(16) 0.0195(16) 0.0051(12) 0.0008(13) 0.0013(12)
C8A 0.0202(17) 0.0244(19) 0.0190(18) 0.0070(14) 0.0037(14) 0.0047(14)
C9A 0.0141(17) 0.0166(18) 0.0213(18) 0.0039(14) 0.0045(14) 0.0024(14)
C10A 0.0163(14) 0.0145(14) 0.0222(15) 0.0034(11) 0.0089(12) 0.0043(11)
C11A 0.0174(14) 0.0150(14) 0.0160(15) -0.0019(11) 0.0063(12) 0.0041(11)
C12A 0.0197(15) 0.0148(14) 0.0176(15) 0.0028(11) 0.0073(12) 0.0020(11)
C13A 0.0170(15) 0.0165(17) 0.0150(16) 0.0010(13) 0.0080(13) 0.0009(13)
C14A 0.0224(15) 0.0148(14) 0.0179(15) 0.0019(11) 0.0106(12) 0.0018(11)
C15A 0.0171(14) 0.0162(14) 0.0167(15) -0.0003(11) 0.0062(12) 0.0025(11)
C16A 0.0190(18) 0.0153(18) 0.0149(17) -0.0026(14) 0.0068(14) 0.0009(14)
O3A 0.0244(13) 0.0241(14) 0.0191(13) 0.0012(11) 0.0032(11) -0.0056(11)
C17A 0.0195(15) 0.0275(17) 0.0220(16) -0.0031(13) 0.0036(13) -0.0007(13)
C1B 0.0159(14) 0.0163(14) 0.0207(15) 0.0019(12) 0.0039(12) -0.0009(12)
O1B 0.0207(11) 0.0251(11) 0.0335(12) -0.0078(9) -0.0011(9) 0.0075(9)
O2B 0.0141(10) 0.0176(10) 0.0197(10) -0.0037(8) 0.0024(8) 0.0023(8)
C2B 0.0155(15) 0.0123(15) 0.0218(17) -0.0014(12) 0.0103(13) -0.0020(12)
C3B 0.0160(14) 0.0142(14) 0.0175(15) -0.0010(11) 0.0079(12) -0.0010(11)
C4B 0.0189(15) 0.0178(14) 0.0234(16) -0.0019(12) 0.0065(13) 0.0034(12)
C5B 0.0225(16) 0.0212(16) 0.0256(17) 0.0020(13) 0.0054(14) 0.0057(13)
C6B 0.0258(18) 0.0283(19) 0.0212(17) -0.0045(15) 0.0020(14) 0.0076(14)
N1B 0.0147(13) 0.0188(14) 0.0166(14) -0.0048(11) 0.0009(11) 0.0001(11)
C7B 0.0160(14) 0.0262(16) 0.0232(17) -0.0047(12) 0.0021(12) -0.0033(13)
C8B 0.0161(17) 0.0253(19) 0.0235(18) -0.0053(14) 0.0045(14) -0.0053(15)
C9B 0.0191(18) 0.0172(18) 0.0249(19) -0.0043(14) 0.0110(15) -0.0015(14)
C10B 0.0184(14) 0.0149(14) 0.0182(15) -0.0016(11) 0.0083(12) -0.0038(11)
C11B 0.0173(14) 0.0146(14) 0.0189(15) 0.0005(11) 0.0083(12) -0.0032(11)
C12B 0.0208(15) 0.0138(14) 0.0205(15) -0.0029(11) 0.0114(12) -0.0003(12)
C13B 0.0185(15) 0.0169(17) 0.0166(16) 0.0019(13) 0.0077(13) 0.0010(13)
C14B 0.0212(15) 0.0131(13) 0.0198(15) 0.0021(11) 0.0099(12) 0.0015(11)
C15B 0.0180(14) 0.0190(15) 0.0193(15) 0.0005(11) 0.0075(12) -0.0019(12)
C16B 0.0206(18) 0.022(2) 0.0174(18) 0.0036(15) 0.0089(15) -0.0028(15)
O3B 0.0289(14) 0.0291(15) 0.0217(13) -0.0008(11) 0.0081(11) 0.0092(11)
C17B 0.0223(16) 0.0308(17) 0.0201(16) 0.0029(13) 0.0047(13) -0.0003(13)
C1C 0.0148(14) 0.0205(15) 0.0152(15) -0.0003(11) 0.0047(11) 0.0002(11)
O1C 0.0326(12) 0.0152(11) 0.0281(11) -0.0073(9) 0.0148(9) -0.0044(9)
O2C 0.0191(10) 0.0159(10) 0.0167(10) -0.0048(8) 0.0050(8) -0.0007(8)
C2C 0.0077(13) 0.0127(15) 0.0146(16) -0.0015(11) -0.0030(11) 0.0012(12)
C3C 0.0116(13) 0.0169(14) 0.0159(14) -0.0017(11) 0.0012(11) 0.0037(11)
C4C 0.0233(16) 0.0187(16) 0.0202(15) -0.0045(12) 0.0083(13) 0.0009(12)
C5C 0.0302(18) 0.0309(18) 0.0204(16) -0.0018(14) 0.0099(14) 0.0051(14)
C6C 0.0235(18) 0.0313(19) 0.0189(17) -0.0038(14) 0.0090(14) 0.0003(14)
N1C 0.0176(14) 0.0194(15) 0.0167(15) -0.0016(11) 0.0057(12) -0.0011(11)
C7C 0.0273(16) 0.0219(15) 0.0187(16) 0.0016(13) 0.0054(13) -0.0035(12)
C8C 0.0209(18) 0.0204(19) 0.0229(19) -0.0020(14) 0.0010(14) -0.0054(14)
C9C 0.0159(17) 0.0163(18) 0.0216(18) -0.0029(14) 0.0040(14) -0.0001(14)
C10C 0.0099(13) 0.0173(14) 0.0209(15) 0.0014(11) 0.0009(11) 0.0021(11)
C11C 0.0087(13) 0.0207(14) 0.0142(14) 0.0007(11) -0.0003(11) -0.0002(11)
C12C 0.0116(13) 0.0166(14) 0.0178(15) -0.0003(11) 0.0021(12) 0.0031(11)
C13C 0.0077(14) 0.0165(15) 0.0164(15) -0.0001(12) -0.0002(12) 0.0033(12)
C14C 0.0139(13) 0.0195(15) 0.0164(15) -0.0012(11) 0.0050(12) 0.0035(11)
C15C 0.0129(13) 0.0178(14) 0.0165(14) -0.0003(11) 0.0031(11) 0.0033(11)
C16C 0.0153(17) 0.0185(19) 0.0156(17) 0.0003(14) 0.0049(14) 0.0023(14)
O3C 0.0418(16) 0.0254(15) 0.0278(15) -0.0047(12) 0.0210(13) 0.0019(11)
C17C 0.0205(15) 0.0259(16) 0.0203(16) 0.0000(12) 0.0077(13) -0.0023(12)
C1D 0.0124(13) 0.0191(15) 0.0141(14) -0.0005(11) 0.0029(11) 0.0015(11)
O1D 0.0320(12) 0.0172(11) 0.0267(11) -0.0076(9) 0.0159(9) -0.0047(8)
O2D 0.0195(10) 0.0153(10) 0.0178(10) -0.0030(8) 0.0072(8) -0.0008(8)
C2D 0.0089(13) 0.0146(15) 0.0169(16) -0.0005(11) 0.0009(12) 0.0023(12)
C3D 0.0107(13) 0.0189(14) 0.0165(15) 0.0001(11) 0.0010(11) 0.0020(11)
C4D 0.0222(16) 0.0195(15) 0.0207(16) -0.0038(12) 0.0070(13) 0.0015(12)
C5D 0.0312(18) 0.0251(17) 0.0222(17) 0.0000(14) 0.0123(14) 0.0052(13)
C6D 0.0267(18) 0.0284(18) 0.0180(17) -0.0047(14) 0.0094(14) -0.0001(13)
N1D 0.0181(14) 0.0206(15) 0.0147(14) -0.0012(11) 0.0047(11) -0.0003(11)
C7D 0.0278(16) 0.0230(16) 0.0173(16) -0.0026(13) 0.0057(13) -0.0061(12)
C8D 0.0224(18) 0.0206(19) 0.0201(18) -0.0054(14) 0.0038(14) -0.0068(14)
C9D 0.0138(17) 0.0160(18) 0.0212(18) -0.0012(14) 0.0036(14) 0.0006(14)
C10D 0.0093(13) 0.0169(14) 0.0187(15) 0.0010(11) 0.0011(11) 0.0021(11)
C11D 0.0080(13) 0.0205(14) 0.0140(14) 0.0021(11) 0.0004(11) 0.0019(11)
C12D 0.0120(13) 0.0158(14) 0.0185(15) -0.0009(11) 0.0039(11) 0.0053(12)
C13D 0.0104(15) 0.0179(16) 0.0173(16) 0.0032(12) 0.0017(12) 0.0040(12)
C14D 0.0117(13) 0.0182(14) 0.0147(14) -0.0027(11) 0.0023(11) 0.0034(11)
C15D 0.0118(13) 0.0206(15) 0.0165(15) -0.0024(11) 0.0019(11) 0.0003(11)
C16D 0.0092(16) 0.0194(19) 0.0141(17) 0.0013(14) 0.0005(13) 0.0022(14)
O3D 0.0305(14) 0.0203(14) 0.0207(13) -0.0046(11) 0.0134(11) 0.0004(10)
C17D 0.0214(16) 0.0216(15) 0.0215(16) 0.0005(12) 0.0075(13) -0.0008(12)

loop_
_atom_type_symbol
_atom_type_description
_atom_type_scat_dispersion_real
_atom_type_scat_dispersion_imag
_atom_type_scat_source
C C 0.0033 0.0016 'International Tables Vol C Tables 4.2.6.8 and 6.1.1.4'
H H 0.0000 0.0000 'International Tables Vol C Tables 4.2.6.8 and 6.1.1.4'
N N 0.0061 0.0033 'International Tables Vol C Tables 4.2.6.8 and 6.1.1.4'
O O 0.0106 0.0060 'International Tables Vol C Tables 4.2.6.8 and 6.1.1.4'

loop_
_geom_angle_atom_site_label_1
_geom_angle_atom_site_label_2
_geom_angle_atom_site_label_3
_geom_angle
O1A C1A O2A 114.4(2)
O1A C1A C15A 128.3(2)
O2A C1A C15A 117.3(2)
C2A O2A C1A 123.2(2)
C3A C2A O2A 117.1(2)
C3A C2A C13A 124.1(3)
O2A C2A C13A 118.9(2)
C2A C3A C11A 117.3(2)
C2A C3A C4A 121.6(2)
C11A C3A C4A 121.0(2)
C3A C4A C5A 110.3(2)
C3A C4A H4A 109.6
C5A C4A H4A 109.6
C3A C4A H4B 109.6
C5A C4A H4B 109.6
H4A C4A H4B 108.1
C6A C5A C4A 110.7(2)
C6A C5A H5A 109.5
C4A C5A H5A 109.5
C6A C5A H5B 109.5
C4A C5A H5B 109.5
H5A C5A H5B 108.1
N1A C6A C5A 112.9(2)
N1A C6A H6A 109.0
C5A C6A H6A 109.0
N1A C6A H6B 109.0
C5A C6A H6B 109.0
H6A C6A H6B 107.8
C11A N1A C6A 122.2(2)
C11A N1A C7A 123.2(2)
C6A N1A C7A 114.6(2)
N1A C7A C8A 112.5(2)
N1A C7A H7A 109.1
C8A C7A H7A 109.1
N1A C7A H7B 109.1
C8A C7A H7B 109.1
H7A C7A H7B 107.8
C9A C8A C7A 109.5(3)
C9A C8A H8A 109.8
C7A C8A H8A 109.8
C9A C8A H8B 109.8
C7A C8A H8B 109.8
H8A C8A H8B 108.2
C10A C9A C8A 110.0(2)
C10A C9A H9A 109.7
C8A C9A H9A 109.7
C10A C9A H9B 109.7
C8A C9A H9B 109.7
H9A C9A H9B 108.2
C12A C10A C11A 119.2(2)
C12A C10A C9A 120.9(2)
C11A C10A C9A 119.8(2)
N1A C11A C3A 120.3(2)
N1A C11A C10A 119.3(2)
C3A C11A C10A 120.4(2)
C10A C12A C13A 121.9(2)
C10A C12A H12A 119.0
C13A C12A H12A 119.0
C14A C13A C2A 118.8(3)
C14A C13A C12A 124.3(3)
C2A C13A C12A 116.9(3)
C15A C14A C13A 123.0(3)
C15A C14A H14A 118.5
C13A C14A H14A 118.5
C14A C15A C1A 118.6(2)
C14A C15A C16A 119.1(2)
C1A C15A C16A 122.3(2)
O3A C16A C15A 119.0(3)
O3A C16A C17A 119.8(3)
C15A C16A C17A 121.2(3)
C16A C17A H17A 109.5
C16A C17A H17B 109.5
H17A C17A H17B 109.5
C16A C17A H17C 109.5
H17A C17A H17C 109.5
H17B C17A H17C 109.5
O1B C1B O2B 114.5(2)
O1B C1B C15B 128.2(3)
O2B C1B C15B 117.3(2)
C2B O2B C1B 123.1(2)
O2B C2B C3B 116.6(2)
O2B C2B C13B 119.4(3)
C3B C2B C13B 123.9(3)
C2B C3B C11B 117.4(2)
C2B C3B C4B 121.8(2)
C11B C3B C4B 120.8(2)
C3B C4B C5B 110.4(2)
C3B C4B H4C 109.6
C5B C4B H4C 109.6
C3B C4B H4D 109.6
C5B C4B H4D 109.6
H4C C4B H4D 108.1
C6B C5B C4B 111.1(2)
C6B C5B H5C 109.4
C4B C5B H5C 109.4
C6B C5B H5D 109.4
C4B C5B H5D 109.4
H5C C5B H5D 108.0
N1B C6B C5B 113.0(2)
N1B C6B H6C 109.0
C5B C6B H6C 109.0
N1B C6B H6D 109.0
C5B C6B H6D 109.0
H6C C6B H6D 107.8
C11B N1B C6B 122.9(2)
C11B N1B C7B 122.8(2)
C6B N1B C7B 114.3(2)
N1B C7B C8B 112.4(2)
N1B C7B H7C 109.1
C8B C7B H7C 109.1
N1B C7B H7D 109.1
C8B C7B H7D 109.1
H7C C7B H7D 107.9
C9B C8B C7B 109.3(3)
C9B C8B H8C 109.8
C7B C8B H8C 109.8
C9B C8B H8D 109.8
C7B C8B H8D 109.8
H8C C8B H8D 108.3
C8B C9B C10B 110.3(2)
C8B C9B H9C 109.6
C10B C9B H9C 109.6
C8B C9B H9D 109.6
C10B C9B H9D 109.6
H9C C9B H9D 108.1
C12B C10B C11B 119.5(2)
C12B C10B C9B 121.4(2)
C11B C10B C9B 119.0(2)
N1B C11B C3B 119.8(2)
N1B C11B C10B 120.1(2)
C3B C11B C10B 120.1(2)
C10B C12B C13B 121.8(2)
C10B C12B H12B 119.1
C13B C12B H12B 119.1
C14B C13B C2B 118.3(3)
C14B C13B C12B 124.5(3)
C2B C13B C12B 117.2(3)
C15B C14B C13B 122.7(3)
C15B C14B H14B 118.6
C13B C14B H14B 118.6
C14B C15B C1B 119.0(2)
C14B C15B C16B 118.6(3)
C1B C15B C16B 122.3(2)
O3B C16B C15B 119.8(3)
O3B C16B C17B 119.9(3)
C15B C16B C17B 120.3(3)
C16B C17B H17D 109.5
C16B C17B H17E 109.5
H17D C17B H17E 109.5
C16B C17B H17F 109.5
H17D C17B H17F 109.5
H17E C17B H17F 109.5
O1C C1C O2C 114.9(2)
O1C C1C C15C 128.6(2)
O2C C1C C15C 116.5(2)
C2C O2C C1C 123.5(2)
O2C C2C C3C 116.9(2)
O2C C2C C13C 119.8(2)
C3C C2C C13C 123.3(3)
C2C C3C C11C 117.5(2)
C2C C3C C4C 121.6(2)
C11C C3C C4C 120.9(2)
C3C C4C C5C 110.6(2)
C3C C4C H4E 109.5
C5C C4C H4E 109.5
C3C C4C H4F 109.5
C5C C4C H4F 109.5
H4E C4C H4F 108.1
C6C C5C C4C 111.3(2)
C6C C5C H5E 109.4
C4C C5C H5E 109.4
C6C C5C H5F 109.4
C4C C5C H5F 109.4
H5E C5C H5F 108.0
N1C C6C C5C 111.3(2)
N1C C6C H6E 109.4
C5C C6C H6E 109.4
N1C C6C H6F 109.4
C5C C6C H6F 109.4
H6E C6C H6F 108.0
C11C N1C C7C 121.8(2)
C11C N1C C6C 121.6(3)
C7C N1C C6C 115.8(2)
N1C C7C C8C 111.6(2)
N1C C7C H7E 109.3
C8C C7C H7E 109.3
N1C C7C H7F 109.3
C8C C7C H7F 109.3
H7E C7C H7F 108.0
C7C C8C C9C 109.2(2)
C7C C8C H8E 109.8
C9C C8C H8E 109.8
C7C C8C H8F 109.8
C9C C8C H8F 109.8
H8E C8C H8F 108.3
C10C C9C C8C 110.5(3)
C10C C9C H9E 109.6
C8C C9C H9E 109.5
C10C C9C H9F 109.6
C8C C9C H9F 109.6
H9E C9C H9F 108.1
C12C C10C C11C 119.4(2)
C12C C10C C9C 120.7(2)
C11C C10C C9C 120.0(2)
N1C C11C C3C 119.9(2)
N1C C11C C10C 120.0(2)
C3C C11C C10C 120.1(2)
C10C C12C C13C 121.7(2)
C10C C12C H12C 119.1
C13C C12C H12C 119.1
C2C C13C C12C 118.0(2)
C2C C13C C14C 117.9(3)
C12C C13C C14C 124.1(2)
C15C C14C C13C 123.2(2)
C15C C14C H14C 118.4
C13C C14C H14C 118.4
C14C C15C C1C 119.0(2)
C14C C15C C16C 119.1(2)
C1C C15C C16C 121.9(2)
O3C C16C C15C 119.0(3)
O3C C16C C17C 119.7(3)
C15C C16C C17C 121.3(3)
C16C C17C H17G 109.5
C16C C17C H17H 109.5
H17G C17C H17H 109.5
C16C C17C H17I 109.5
H17G C17C H17I 109.5
H17H C17C H17I 109.5
O1D C1D O2D 115.0(2)
O1D C1D C15D 128.4(2)
O2D C1D C15D 116.6(2)
C2D O2D C1D 123.6(2)
O2D C2D C3D 117.0(2)
O2D C2D C13D 119.6(2)
C3D C2D C13D 123.4(3)
C2D C3D C11D 117.3(2)
C2D C3D C4D 121.1(2)
C11D C3D C4D 121.7(2)
C3D C4D C5D 110.3(2)
C3D C4D H4G 109.6
C5D C4D H4G 109.6
C3D C4D H4H 109.6
C5D C4D H4H 109.6
H4G C4D H4H 108.1
C6D C5D C4D 111.0(2)
C6D C5D H5G 109.4
C4D C5D H5G 109.4
C6D C5D H5H 109.4
C4D C5D H5H 109.4
H5G C5D H5H 108.0
N1D C6D C5D 111.5(2)
N1D C6D H6G 109.3
C5D C6D H6G 109.3
N1D C6D H6H 109.3
C5D C6D H6H 109.3
H6G C6D H6H 108.0
C11D N1D C6D 121.4(3)
C11D N1D C7D 122.0(2)
C6D N1D C7D 115.7(2)
N1D C7D C8D 111.5(2)
N1D C7D H7G 109.3
C8D C7D H7G 109.3
N1D C7D H7H 109.3
C8D C7D H7H 109.3
H7G C7D H7H 108.0
C9D C8D C7D 109.2(2)
C9D C8D H8G 109.8
C7D C8D H8G 109.8
C9D C8D H8H 109.8
C7D C8D H8H 109.8
H8G C8D H8H 108.3
C10D C9D C8D 110.8(3)
C10D C9D H9G 109.5
C8D C9D H9G 109.5
C10D C9D H9H 109.5
C8D C9D H9H 109.5
H9G C9D H9H 108.1
C12D C10D C11D 119.1(2)
C12D C10D C9D 121.0(2)
C11D C10D C9D 119.8(2)
N1D C11D C3D 119.6(2)
N1D C11D C10D 119.9(2)
C3D C11D C10D 120.4(2)
C10D C12D C13D 122.4(2)
C10D C12D H12D 118.8
C13D C12D H12D 118.8
C14D C13D C12D 124.5(3)
C14D C13D C2D 118.1(3)
C12D C13D C2D 117.4(2)
C15D C14D C13D 122.9(2)
C15D C14D H14D 118.5
C13D C14D H14D 118.5
C14D C15D C1D 119.1(2)
C14D C15D C16D 118.5(2)
C1D C15D C16D 122.3(2)
O3D C16D C15D 118.9(3)
O3D C16D C17D 120.5(3)
C15D C16D C17D 120.6(3)
C16D C17D H17J 109.5
C16D C17D H17K 109.5
H17J C17D H17K 109.5
C16D C17D H17L 109.5
H17J C17D H17L 109.5
H17K C17D H17L 109.5

loop_
_geom_bond_atom_site_label_1
_geom_bond_atom_site_label_2
_geom_bond_distance
C1A O1A 1.217(3)
C1A O2A 1.398(3)
C1A C15A 1.443(4)
O2A C2A 1.380(3)
C2A C3A 1.377(4)
C2A C13A 1.406(4)
C3A C11A 1.415(3)
C3A C4A 1.505(3)
C4A C5A 1.524(4)
C4A H4A 0.9900
C4A H4B 0.9900
C5A C6A 1.514(4)
C5A H5A 0.9900
C5A H5B 0.9900
C6A N1A 1.460(4)
C6A H6A 0.9900
C6A H6B 0.9900
N1A C11A 1.362(3)
N1A C7A 1.464(3)
C7A C8A 1.520(4)
C7A H7A 0.9900
C7A H7B 0.9900
C8A C9A 1.514(4)
C8A H8A 0.9900
C8A H8B 0.9900
C9A C10A 1.508(4)
C9A H9A 0.9900
C9A H9B 0.9900
C10A C12A 1.364(4)
C10A C11A 1.437(3)
C12A C13A 1.416(4)
C12A H12A 0.9500
C13A C14A 1.393(4)
C14A C15A 1.374(3)
C14A H14A 0.9500
C15A C16A 1.474(4)
C16A O3A 1.226(4)
C16A C17A 1.509(4)
C17A H17A 0.9800
C17A H17B 0.9800
C17A H17C 0.9800
C1B O1B 1.213(3)
C1B O2B 1.391(3)
C1B C15B 1.439(4)
O2B C2B 1.380(3)
C2B C3B 1.380(4)
C2B C13B 1.404(4)
C3B C11B 1.422(3)
C3B C4B 1.512(3)
C4B C5B 1.519(4)
C4B H4C 0.9900
C4B H4D 0.9900
C5B C6B 1.506(4)
C5B H5C 0.9900
C5B H5D 0.9900
C6B N1B 1.468(4)
C6B H6C 0.9900
C6B H6D 0.9900
N1B C11B 1.352(4)
N1B C7B 1.472(3)
C7B C8B 1.518(4)
C7B H7C 0.9900
C7B H7D 0.9900
C8B C9B 1.513(4)
C8B H8C 0.9900
C8B H8D 0.9900
C9B C10B 1.513(4)
C9B H9C 0.9900
C9B H9D 0.9900
C10B C12B 1.366(4)
C10B C11B 1.435(3)
C12B C13B 1.412(4)
C12B H12B 0.9500
C13B C14B 1.399(4)
C14B C15B 1.374(4)
C14B H14B 0.9500
C15B C16B 1.492(4)
C16B O3B 1.224(4)
C16B C17B 1.499(4)
C17B H17D 0.9800
C17B H17E 0.9800
C17B H17F 0.9800
C1C O1C 1.209(3)
C1C O2C 1.400(3)
C1C C15C 1.454(3)
O2C C2C 1.376(3)
C2C C3C 1.382(4)
C2C C13C 1.400(4)
C3C C11C 1.422(4)
C3C C4C 1.512(3)
C4C C5C 1.515(4)
C4C H4E 0.9900
C4C H4F 0.9900
C5C C6C 1.501(4)
C5C H5E 0.9900
C5C H5F 0.9900
C6C N1C 1.464(4)
C6C H6E 0.9900
C6C H6F 0.9900
N1C C11C 1.369(3)
N1C C7C 1.463(4)
C7C C8C 1.518(4)
C7C H7E 0.9900
C7C H7F 0.9900
C8C C9C 1.519(4)
C8C H8E 0.9900
C8C H8F 0.9900
C9C C10C 1.504(4)
C9C H9E 0.9900
C9C H9F 0.9900
C10C C12C 1.366(4)
C10C C11C 1.435(4)
C12C C13C 1.404(4)
C12C H12C 0.9500
C13C C14C 1.405(4)
C14C C15C 1.370(4)
C14C H14C 0.9500
C15C C16C 1.488(4)
C16C O3C 1.222(4)
C16C C17C 1.495(4)
C17C H17G 0.9800
C17C H17H 0.9800
C17C H17I 0.9800
C1D O1D 1.206(3)
C1D O2D 1.397(3)
C1D C15D 1.449(3)
O2D C2D 1.375(3)
C2D C3D 1.386(4)
C2D C13D 1.407(4)
C3D C11D 1.418(4)
C3D C4D 1.507(4)
C4D C5D 1.514(4)
C4D H4G 0.9900
C4D H4H 0.9900
C5D C6D 1.503(4)
C5D H5G 0.9900
C5D H5H 0.9900
C6D N1D 1.460(4)
C6D H6G 0.9900
C6D H6H 0.9900
N1D C11D 1.365(3)
N1D C7D 1.465(4)
C7D C8D 1.516(4)
C7D H7G 0.9900
C7D H7H 0.9900
C8D C9D 1.516(4)
C8D H8G 0.9900
C8D H8H 0.9900
C9D C10D 1.506(4)
C9D H9G 0.9900
C9D H9H 0.9900
C10D C12D 1.358(3)
C10D C11D 1.436(3)
C12D C13D 1.405(4)
C12D H12D 0.9500
C13D C14D 1.399(4)
C14D C15D 1.376(4)
C14D H14D 0.9500
C15D C16D 1.486(4)
C16D O3D 1.223(4)
C16D C17D 1.506(4)
C17D H17J 0.9800
C17D H17K 0.9800
C17D H17L 0.9800

loop_
_geom_hbond_atom_site_label_D
_geom_hbond_atom_site_label_H
_geom_hbond_atom_site_label_A
_geom_hbond_site_symmetry_A
_geom_hbond_distance_DH
_geom_hbond_distance_HA
_geom_hbond_distance_DA
_geom_hbond_angle_DHA
C4B H4D O3A 2_655 0.99 2.57 3.410(3) 142.6
C4D H4H O1B 5_566 0.99 2.52 3.407(3) 148.7
C7C H7F O3A 5_665 0.99 2.39 3.368(4) 170.2
C7D H7G O3D 6_576 0.99 2.42 3.393(3) 169.1
C12A H12A O1D 6_665 0.95 2.47 3.361(3) 156.2
C12C H12C O1A 2_655 0.95 2.40 3.273(3) 151.8
C12D H12D O1B 1_565 0.95 2.44 3.302(3) 151.5

loop_
_geom_torsion_atom_site_label_1
_geom_torsion_atom_site_label_2
_geom_torsion_atom_site_label_3
_geom_torsion_atom_site_label_4
_geom_torsion
O1A C1A O2A C2A -174.6(2)
C15A C1A O2A C2A 4.5(3)
C1A O2A C2A C3A 178.7(2)
C1A O2A C2A C13A -2.2(4)
O2A C2A C3A C11A -178.8(2)
C13A C2A C3A C11A 2.1(4)
O2A C2A C3A C4A 1.3(4)
C13A C2A C3A C4A -177.8(2)
C2A C3A C4A C5A -154.1(3)
C11A C3A C4A C5A 26.0(3)
C3A C4A C5A C6A -50.8(3)
C4A C5A C6A N1A 50.8(3)
C5A C6A N1A C11A -24.0(4)
C5A C6A N1A C7A 158.6(3)
C11A N1A C7A C8A -21.6(4)
C6A N1A C7A C8A 155.8(3)
N1A C7A C8A C9A 51.5(3)
C7A C8A C9A C10A -55.9(3)
C8A C9A C10A C12A -145.2(3)
C8A C9A C10A C11A 32.2(4)
C6A N1A C11A C3A -3.0(4)
C7A N1A C11A C3A 174.1(2)
C6A N1A C11A C10A 178.5(2)
C7A N1A C11A C10A -4.3(4)
C2A C3A C11A N1A -178.3(2)
C4A C3A C11A N1A 1.6(4)
C2A C3A C11A C10A 0.2(4)
C4A C3A C11A C10A -179.9(2)
C12A C10A C11A N1A 176.0(2)
C9A C10A C11A N1A -1.5(4)
C12A C10A C11A C3A -2.4(4)
C9A C10A C11A C3A -179.9(2)
C11A C10A C12A C13A 2.5(4)
C9A C10A C12A C13A 180.0(2)
C3A C2A C13A C14A 177.9(3)
O2A C2A C13A C14A -1.2(4)
C3A C2A C13A C12A -2.0(4)
O2A C2A C13A C12A 178.9(2)
C10A C12A C13A C14A 179.7(2)
C10A C12A C13A C2A -0.4(4)
C2A C13A C14A C15A 2.0(4)
C12A C13A C14A C15A -178.0(2)
C13A C14A C15A C1A 0.3(4)
C13A C14A C15A C16A 179.0(2)
O1A C1A C15A C14A 175.5(3)
O2A C1A C15A C14A -3.5(3)
O1A C1A C15A C16A -3.1(4)
O2A C1A C15A C16A 177.9(2)
C14A C15A C16A O3A -0.6(4)
C1A C15A C16A O3A 178.0(3)
C14A C15A C16A C17A -179.2(2)
C1A C15A C16A C17A -0.6(4)
O1B C1B O2B C2B 174.2(2)
C15B C1B O2B C2B -5.2(3)
C1B O2B C2B C3B -177.9(2)
C1B O2B C2B C13B 2.8(4)
O2B C2B C3B C11B 179.3(2)
C13B C2B C3B C11B -1.4(4)
O2B C2B C3B C4B -1.2(4)
C13B C2B C3B C4B 178.1(2)
C2B C3B C4B C5B 153.9(2)
C11B C3B C4B C5B -26.6(3)
C3B C4B C5B C6B 50.8(3)
C4B C5B C6B N1B -49.7(3)
C5B C6B N1B C11B 22.6(4)
C5B C6B N1B C7B -159.3(2)
C11B N1B C7B C8B 21.5(4)
C6B N1B C7B C8B -156.5(3)
N1B C7B C8B C9B -51.7(3)
C7B C8B C9B C10B 56.2(3)
C8B C9B C10B C12B 145.0(3)
C8B C9B C10B C11B -32.1(4)
C6B N1B C11B C3B 3.5(4)
C7B N1B C11B C3B -174.3(2)
C6B N1B C11B C10B -177.2(2)
C7B N1B C11B C10B 4.9(4)
C2B C3B C11B N1B 178.5(2)
C4B C3B C11B N1B -1.1(4)
C2B C3B C11B C10B -0.8(4)
C4B C3B C11B C10B 179.7(2)
C12B C10B C11B N1B -176.4(2)
C9B C10B C11B N1B 0.8(4)
C12B C10B C11B C3B 2.9(4)
C9B C10B C11B C3B -180.0(2)
C11B C10B C12B C13B -2.9(4)
C9B C10B C12B C13B -179.9(2)
O2B C2B C13B C14B 0.8(4)
C3B C2B C13B C14B -178.4(3)
O2B C2B C13B C12B -179.3(2)
C3B C2B C13B C12B 1.5(4)
C10B C12B C13B C14B -179.4(2)
C10B C12B C13B C2B 0.8(4)
C2B C13B C14B C15B -1.9(4)
C12B C13B C14B C15B 178.2(2)
C13B C14B C15B C1B -0.6(4)
C13B C14B C15B C16B -178.7(2)
O1B C1B C15B C14B -175.4(3)
O2B C1B C15B C14B 4.0(4)
O1B C1B C15B C16B 2.7(4)
O2B C1B C15B C16B -177.9(2)
C14B C15B C16B O3B 4.2(4)
C1B C15B C16B O3B -173.8(3)
C14B C15B C16B C17B -176.8(2)
C1B C15B C16B C17B 5.1(4)
O1C C1C O2C C2C 176.5(2)
C15C C1C O2C C2C -2.5(3)
C1C O2C C2C C3C -179.2(2)
C1C O2C C2C C13C 0.9(4)
O2C C2C C3C C11C 179.6(2)
C13C C2C C3C C11C -0.4(4)
O2C C2C C3C C4C -0.8(4)
C13C C2C C3C C4C 179.2(3)
C2C C3C C4C C5C -155.2(2)
C11C C3C C4C C5C 24.4(3)
C3C C4C C5C C6C -49.9(3)
C4C C5C C6C N1C 55.2(3)
C5C C6C N1C C11C -34.2(4)
C5C C6C N1C C7C 155.7(3)
C11C N1C C7C C8C 31.3(4)
C6C N1C C7C C8C -158.6(3)
N1C C7C C8C C9C -55.9(3)
C7C C8C C9C C10C 54.4(3)
C8C C9C C10C C12C 149.5(3)
C8C C9C C10C C11C -29.4(4)
C7C N1C C11C C3C 177.2(2)
C6C N1C C11C C3C 7.7(4)
C7C N1C C11C C10C -4.4(4)
C6C N1C C11C C10C -173.9(2)
C2C C3C C11C N1C 176.8(2)
C4C C3C C11C N1C -2.8(4)
C2C C3C C11C C10C -1.5(4)
C4C C3C C11C C10C 178.9(2)
C12C C10C C11C N1C -175.3(2)
C9C C10C C11C N1C 3.5(4)
C12C C10C C11C C3C 3.0(4)
C9C C10C C11C C3C -178.1(2)
C11C C10C C12C C13C -2.5(4)
C9C C10C C12C C13C 178.6(3)
O2C C2C C13C C12C -179.1(2)
C3C C2C C13C C12C 0.9(4)
O2C C2C C13C C14C 1.1(4)
C3C C2C C13C C14C -178.9(2)
C10C C12C C13C C2C 0.6(4)
C10C C12C C13C C14C -179.6(2)
C2C C13C C14C C15C -1.2(4)
C12C C13C C14C C15C 179.0(3)
C13C C14C C15C C1C -0.4(4)
C13C C14C C15C C16C -178.8(2)
O1C C1C C15C C14C -176.6(3)
O2C C1C C15C C14C 2.2(4)
O1C C1C C15C C16C 1.7(4)
O2C C1C C15C C16C -179.5(2)
C14C C15C C16C O3C 2.2(4)
C1C C15C C16C O3C -176.1(3)
C14C C15C C16C C17C -179.1(3)
C1C C15C C16C C17C 2.6(4)
O1D C1D O2D C2D -176.4(2)
C15D C1D O2D C2D 2.7(3)
C1D O2D C2D C3D 179.4(2)
C1D O2D C2D C13D -1.3(4)
O2D C2D C3D C11D -179.8(2)
C13D C2D C3D C11D 0.9(4)
O2D C2D C3D C4D 0.5(4)
C13D C2D C3D C4D -178.8(3)
C2D C3D C4D C5D 155.7(2)
C11D C3D C4D C5D -24.0(3)
C3D C4D C5D C6D 49.4(3)
C4D C5D C6D N1D -55.4(3)
C5D C6D N1D C11D 34.8(4)
C5D C6D N1D C7D -155.2(3)
C11D N1D C7D C8D -31.4(4)
C6D N1D C7D C8D 158.7(3)
N1D C7D C8D C9D 55.8(3)
C7D C8D C9D C10D -54.2(3)
C8D C9D C10D C12D -149.7(3)
C8D C9D C10D C11D 28.9(3)
C6D N1D C11D C3D -8.1(4)
C7D N1D C11D C3D -177.4(2)
C6D N1D C11D C10D 173.6(2)
C7D N1D C11D C10D 4.3(4)
C2D C3D C11D N1D -177.1(2)
C4D C3D C11D N1D 2.6(4)
C2D C3D C11D C10D 1.2(4)
C4D C3D C11D C10D -179.1(2)
C12D C10D C11D N1D 175.6(2)
C9D C10D C11D N1D -3.0(4)
C12D C10D C11D C3D -2.7(4)
C9D C10D C11D C3D 178.7(2)
C11D C10D C12D C13D 2.1(4)
C9D C10D C12D C13D -179.3(2)
C10D C12D C13D C14D 179.7(3)
C10D C12D C13D C2D -0.1(4)
O2D C2D C13D C14D -0.5(4)
C3D C2D C13D C14D 178.7(2)
O2D C2D C13D C12D 179.2(2)
C3D C2D C13D C12D -1.5(4)
C12D C13D C14D C15D -178.8(3)
C2D C13D C14D C15D 0.9(4)
C13D C14D C15D C1D 0.5(4)
C13D C14D C15D C16D 179.1(2)
O1D C1D C15D C14D 176.7(3)
O2D C1D C15D C14D -2.2(3)
O1D C1D C15D C16D -1.9(4)
O2D C1D C15D C16D 179.2(2)
C14D C15D C16D O3D -2.9(4)
C1D C15D C16D O3D 175.7(3)
C14D C15D C16D C17D 177.9(2)
C1D C15D C16D C17D -3.5(4)

loop_
_cod_related_entry_id
_cod_related_entry_database
_cod_related_entry_code
1 ChemSpider 65516
